data_7007579
loop_
_publ_author_name
'Doherty, Ruth'
'Haddow, Mairi F.'
'Harrison, Zo\"e A'
'Orpen, A. Guy'
'Pringle, Paul G.'
'Turner, Alex'
'Wingad, Richard L.'

_publ_section_title
;
 Bulky 4-phosphacyclohexanones: diastereoselective complexations,
 orthometallations and unprecedented [3.1.1]metallabicycles.
;
_journal_issue 36
_journal_name_full 'Dalton transactions (Cambridge, England : 2003)'
_journal_page_first 4310
_journal_page_last 4320
_journal_paper_doi 10.1039/b607490a
_journal_year 2006
_chemical_formula_moiety 'C46 H42 Cl2 O2 P2 Pt'
_chemical_formula_sum 'C46 H42 Cl2 O2 P2 Pt'
_chemical_formula_weight 954.73
_chemical_name_systematic
;
?
;
_space_group_IT_number 2
_symmetry_cell_setting triclinic
_symmetry_space_group_name_Hall '-P 1'
_symmetry_space_group_name_H-M 'P -1'
_atom_sites_solution_hydrogens geom
_atom_sites_solution_primary direct
_atom_sites_solution_secondary difmap
_audit_creation_method SHELXL-97
_cell_angle_alpha 116.004(4)
_cell_angle_beta 92.782(4)
_cell_angle_gamma 95.772(4)
_cell_formula_units_Z 2
_cell_length_a 10.479(3)
_cell_length_b 14.369(4)
_cell_length_c 14.537(4)
_cell_measurement_reflns_used 8104
_cell_measurement_temperature 173(2)
_cell_measurement_theta_max 27.388
_cell_measurement_theta_min 2.355
_cell_volume 1946.8(9)
_computing_cell_refinement 'Bruker SMART V5.054 (Bruker, 1998)'
_computing_data_collection 'Bruker SMART V5.054 (Bruker, 1998)'
_computing_data_reduction 'Bruker SAINT V6.02 (Bruker, 1999)'
_computing_molecular_graphics 'Bruker SHELXTL V6.14 (Bruker AXS, 2003)'
_computing_publication_material 'Bruker SHELXTL V6.14 (Bruker AXS, 2003)'
_computing_structure_refinement 'SHELXL V6.12 (Bruker 2001)'
_computing_structure_solution 'SHELXS V6.12 (Bruker 2001)'
_diffrn_ambient_temperature 173(2)
_diffrn_detector_area_resol_mean 8.2
_diffrn_measured_fraction_theta_full 0.989
_diffrn_measured_fraction_theta_max 0.989
_diffrn_measurement_device_type 'CCD area detector'
_diffrn_measurement_method 'phi and omega scans'
_diffrn_radiation_monochromator graphite
_diffrn_radiation_source 'fine-focus sealed tube'
_diffrn_radiation_type MoK\a
_diffrn_radiation_wavelength 0.71073
_diffrn_reflns_av_R_equivalents 0.0527
_diffrn_reflns_av_sigmaI/netI 0.0753
_diffrn_reflns_limit_h_max 13
_diffrn_reflns_limit_h_min -13
_diffrn_reflns_limit_k_max 18
_diffrn_reflns_limit_k_min -17
_diffrn_reflns_limit_l_max 18
_diffrn_reflns_limit_l_min -18
_diffrn_reflns_number 20645
_diffrn_reflns_theta_full 27.54
_diffrn_reflns_theta_max 27.54
_diffrn_reflns_theta_min 1.57
_diffrn_standards_decay_% 0
_diffrn_standards_number 0
_exptl_absorpt_coefficient_mu 3.862
_exptl_absorpt_correction_T_max 0.794
_exptl_absorpt_correction_T_min 0.546
_exptl_absorpt_correction_type multi-scan
_exptl_absorpt_process_details 'SADABS V2.10'
_exptl_crystal_colour colourless
_exptl_crystal_density_diffrn 1.629
_exptl_crystal_density_method 'not measured'
_exptl_crystal_description prism
_exptl_crystal_F_000 952
_exptl_crystal_size_max 0.20
_exptl_crystal_size_mid 0.14
_exptl_crystal_size_min 0.06
_refine_diff_density_max 1.295
_refine_diff_density_min -1.005
_refine_diff_density_rms 0.137
_refine_ls_extinction_method none
_refine_ls_goodness_of_fit_ref 0.974
_refine_ls_hydrogen_treatment constr
_refine_ls_matrix_type full
_refine_ls_number_parameters 478
_refine_ls_number_reflns 8866
_refine_ls_number_restraints 0
_refine_ls_restrained_S_all 0.974
_refine_ls_R_factor_all 0.0572
_refine_ls_R_factor_gt 0.0366
_refine_ls_shift/su_max 0.002
_refine_ls_shift/su_mean 0.000
_refine_ls_structure_factor_coef Fsqd
_refine_ls_weighting_details 'calc w=1/[\s^2^(Fo^2^)+(0.0253P)^2^+0.0000P] where P=(Fo^2^+2Fc^2^)/3'
_refine_ls_weighting_scheme calc
_refine_ls_wR_factor_gt 0.0701
_refine_ls_wR_factor_ref 0.0759
_reflns_number_gt 7025
_reflns_number_total 8866
_reflns_threshold_expression >2sigma(I)
_cod_data_source_file b607490a.txt
_cod_data_source_block aa-6_at018sad
_cod_database_code 7007579

loop_
_symmetry_equiv_pos_as_xyz
'x, y, z'
'-x, -y, -z'

loop_
_atom_site_label
_atom_site_type_symbol
_atom_site_fract_x
_atom_site_fract_y
_atom_site_fract_z
_atom_site_U_iso_or_equiv
_atom_site_adp_type
_atom_site_occupancy
_atom_site_symmetry_multiplicity
_atom_site_calc_flag
_atom_site_refinement_flags
_atom_site_disorder_assembly
_atom_site_disorder_group
Pt1 Pt 0.711518(16) 0.721471(14) 0.735919(13) 0.01865(6) Uani 1 1 d . . .
P1 P 0.84597(10) 0.79908(9) 0.66039(8) 0.0183(2) Uani 1 1 d . . .
P2 P 0.57728(10) 0.65499(9) 0.82041(8) 0.0186(2) Uani 1 1 d . . .
O2 O 0.2100(3) 0.4370(3) 0.7211(3) 0.0364(8) Uani 1 1 d . . .
O1 O 1.1526(3) 0.7096(4) 0.4521(3) 0.0634(13) Uani 1 1 d . . .
Cl1 Cl 0.73575(11) 0.87815(9) 0.88208(8) 0.0277(2) Uani 1 1 d . . .
Cl2 Cl 0.69035(11) 0.56175(9) 0.58987(8) 0.0302(3) Uani 1 1 d . . .
C1 C 0.8225(4) 0.7423(4) 0.5169(3) 0.0233(10) Uani 1 1 d . . .
H1 H 0.8048 0.6648 0.4909 0.028 Uiso 1 1 calc R . .
C2 C 0.9467(4) 0.7633(4) 0.4740(4) 0.0316(11) Uani 1 1 d . . .
H2A H 0.9297 0.7344 0.3983 0.038 Uiso 1 1 calc R . .
H2B H 0.9709 0.8398 0.5019 0.038 Uiso 1 1 calc R . .
C3 C 1.0582(4) 0.7176(4) 0.4984(4) 0.0382(13) Uani 1 1 d . . .
C4 C 1.0510(4) 0.6894(4) 0.5878(4) 0.0352(12) Uani 1 1 d . . .
H4A H 1.1350 0.6707 0.6034 0.042 Uiso 1 1 calc R . .
H4B H 0.9846 0.6281 0.5687 0.042 Uiso 1 1 calc R . .
C5 C 1.0168(4) 0.7826(4) 0.6835(3) 0.0253(10) Uani 1 1 d . . .
H5 H 1.0720 0.8466 0.6900 0.030 Uiso 1 1 calc R . .
C6 C 0.7037(4) 0.7745(4) 0.4808(3) 0.0255(10) Uani 1 1 d . . .
C7 C 0.5837(4) 0.7180(4) 0.4691(3) 0.0313(11) Uani 1 1 d . . .
H7 H 0.5777 0.6587 0.4824 0.038 Uiso 1 1 calc R . .
C8 C 0.4716(5) 0.7460(5) 0.4385(4) 0.0425(14) Uani 1 1 d . . .
H8 H 0.3901 0.7065 0.4311 0.051 Uiso 1 1 calc R . .
C9 C 0.4811(6) 0.8318(5) 0.4192(4) 0.0522(16) Uani 1 1 d . . .
H9 H 0.4055 0.8515 0.3980 0.063 Uiso 1 1 calc R . .
C10 C 0.5985(6) 0.8893(5) 0.4303(4) 0.0474(15) Uani 1 1 d . . .
H10 H 0.6035 0.9484 0.4167 0.057 Uiso 1 1 calc R . .
C11 C 0.7107(5) 0.8614(4) 0.4614(4) 0.0365(12) Uani 1 1 d . . .
H11 H 0.7917 0.9016 0.4692 0.044 Uiso 1 1 calc R . .
C12 C 1.0412(4) 0.7753(4) 0.7844(3) 0.0250(10) Uani 1 1 d . . .
C13 C 1.0705(4) 0.8663(4) 0.8752(4) 0.0298(11) Uani 1 1 d . . .
H13 H 1.0718 0.9320 0.8743 0.036 Uiso 1 1 calc R . .
C14 C 1.0982(4) 0.8625(4) 0.9686(4) 0.0328(11) Uani 1 1 d . . .
H14 H 1.1169 0.9255 1.0308 0.039 Uiso 1 1 calc R . .
C15 C 1.0983(4) 0.7676(4) 0.9702(4) 0.0329(12) Uani 1 1 d . . .
H15 H 1.1200 0.7649 1.0331 0.040 Uiso 1 1 calc R . .
C16 C 1.0668(4) 0.6761(4) 0.8803(4) 0.0352(12) Uani 1 1 d . . .
H16 H 1.0650 0.6105 0.8817 0.042 Uiso 1 1 calc R . .
C17 C 1.0375(4) 0.6799(4) 0.7874(4) 0.0289(11) Uani 1 1 d . . .
H17 H 1.0149 0.6168 0.7260 0.035 Uiso 1 1 calc R . .
C18 C 0.8409(4) 0.9370(4) 0.6990(3) 0.0255(10) Uani 1 1 d . . .
C19 C 0.7220(5) 0.9726(4) 0.7194(3) 0.0333(12) Uani 1 1 d . . .
H19 H 0.6509 0.9275 0.7219 0.040 Uiso 1 1 calc R . .
C20 C 0.7061(6) 1.0733(4) 0.7361(4) 0.0438(14) Uani 1 1 d . . .
H20 H 0.6246 1.0970 0.7509 0.053 Uiso 1 1 calc R . .
C21 C 0.8078(6) 1.1390(4) 0.7313(4) 0.0529(17) Uani 1 1 d . . .
H21 H 0.7962 1.2076 0.7420 0.063 Uiso 1 1 calc R . .
C22 C 0.9257(6) 1.1056(4) 0.7110(4) 0.0507(17) Uani 1 1 d . . .
H22 H 0.9956 1.1510 0.7074 0.061 Uiso 1 1 calc R . .
C23 C 0.9437(5) 1.0050(4) 0.6956(4) 0.0344(12) Uani 1 1 d . . .
H23 H 1.0261 0.9827 0.6827 0.041 Uiso 1 1 calc R . .
C24 C 0.5603(4) 0.5102(3) 0.7759(3) 0.0214(9) Uani 1 1 d . . .
H24 H 0.5629 0.4776 0.6997 0.026 Uiso 1 1 calc R . .
C25 C 0.4269(4) 0.4703(4) 0.7949(4) 0.0255(10) Uani 1 1 d . . .
H25A H 0.4220 0.3945 0.7739 0.031 Uiso 1 1 calc R . .
H25B H 0.4181 0.5055 0.8696 0.031 Uiso 1 1 calc R . .
C26 C 0.3151(4) 0.4887(4) 0.7375(3) 0.0250(10) Uani 1 1 d . . .
C27 C 0.3389(4) 0.5757(3) 0.7073(3) 0.0267(10) Uani 1 1 d . . .
H27A H 0.2558 0.5900 0.6843 0.032 Uiso 1 1 calc R . .
H27B H 0.3929 0.5548 0.6493 0.032 Uiso 1 1 calc R . .
C28 C 0.4078(4) 0.6755(3) 0.7995(3) 0.0225(10) Uani 1 1 d . . .
H28 H 0.3650 0.6820 0.8616 0.027 Uiso 1 1 calc R . .
C29 C 0.6731(4) 0.4785(3) 0.8198(3) 0.0234(10) Uani 1 1 d . . .
C30 C 0.7808(4) 0.4555(4) 0.7673(4) 0.0284(11) Uani 1 1 d . . .
H30 H 0.7831 0.4593 0.7037 0.034 Uiso 1 1 calc R . .
C31 C 0.8859(4) 0.4269(4) 0.8059(4) 0.0323(11) Uani 1 1 d . . .
H31 H 0.9595 0.4115 0.7689 0.039 Uiso 1 1 calc R . .
C32 C 0.8834(5) 0.4210(4) 0.8977(4) 0.0333(12) Uani 1 1 d . . .
H32 H 0.9549 0.4011 0.9241 0.040 Uiso 1 1 calc R . .
C33 C 0.7770(5) 0.4440(4) 0.9511(4) 0.0377(13) Uani 1 1 d . . .
H33 H 0.7757 0.4405 1.0148 0.045 Uiso 1 1 calc R . .
C34 C 0.6720(5) 0.4723(4) 0.9131(4) 0.0316(11) Uani 1 1 d . . .
H34 H 0.5987 0.4875 0.9505 0.038 Uiso 1 1 calc R . .
C35 C 0.3980(4) 0.7751(3) 0.7895(3) 0.0220(9) Uani 1 1 d . . .
C36 C 0.3894(4) 0.7758(4) 0.6935(3) 0.0277(11) Uani 1 1 d . . .
H36 H 0.3930 0.7132 0.6328 0.033 Uiso 1 1 calc R . .
C37 C 0.3757(4) 0.8674(4) 0.6863(4) 0.0335(12) Uani 1 1 d . . .
H37 H 0.3695 0.8672 0.6208 0.040 Uiso 1 1 calc R . .
C38 C 0.3711(5) 0.9594(4) 0.7743(4) 0.0346(12) Uani 1 1 d . . .
H38 H 0.3600 1.0219 0.7692 0.042 Uiso 1 1 calc R . .
C39 C 0.3825(4) 0.9595(4) 0.8687(4) 0.0346(12) Uani 1 1 d . . .
H39 H 0.3812 1.0227 0.9293 0.041 Uiso 1 1 calc R . .
C40 C 0.3962(4) 0.8679(4) 0.8764(4) 0.0296(11) Uani 1 1 d . . .
H40 H 0.4044 0.8692 0.9424 0.036 Uiso 1 1 calc R . .
C41 C 0.6195(4) 0.7077(3) 0.9592(3) 0.0226(10) Uani 1 1 d . . .
C42 C 0.7516(4) 0.7249(4) 0.9913(3) 0.0283(11) Uani 1 1 d . . .
H42 H 0.8133 0.7181 0.9437 0.034 Uiso 1 1 calc R . .
C43 C 0.7916(5) 0.7520(4) 1.0933(4) 0.0364(12) Uani 1 1 d . . .
H43 H 0.8810 0.7636 1.1155 0.044 Uiso 1 1 calc R . .
C44 C 0.7026(5) 0.7621(4) 1.1624(4) 0.0342(12) Uani 1 1 d . . .
H44 H 0.7311 0.7802 1.2319 0.041 Uiso 1 1 calc R . .
C45 C 0.5733(5) 0.7464(3) 1.1321(3) 0.0298(11) Uani 1 1 d . . .
H45 H 0.5125 0.7539 1.1804 0.036 Uiso 1 1 calc R . .
C46 C 0.5312(4) 0.7193(3) 1.0299(3) 0.0250(10) Uani 1 1 d . . .
H46 H 0.4415 0.7087 1.0089 0.030 Uiso 1 1 calc R . .

loop_
_atom_site_aniso_label
_atom_site_aniso_U_11
_atom_site_aniso_U_22
_atom_site_aniso_U_33
_atom_site_aniso_U_23
_atom_site_aniso_U_13
_atom_site_aniso_U_12
Pt1 0.01868(9) 0.01979(9) 0.01723(9) 0.00810(7) 0.00193(6) 0.00225(6)
P1 0.0166(5) 0.0219(6) 0.0184(6) 0.0105(5) 0.0028(4) 0.0032(4)
P2 0.0174(5) 0.0212(6) 0.0177(6) 0.0094(5) 0.0013(4) 0.0017(4)
O2 0.0210(17) 0.033(2) 0.048(2) 0.0144(18) -0.0017(15) -0.0075(15)
O1 0.035(2) 0.115(4) 0.038(2) 0.028(3) 0.0168(18) 0.027(2)
Cl1 0.0357(6) 0.0219(6) 0.0198(6) 0.0051(5) 0.0067(5) -0.0014(5)
Cl2 0.0455(7) 0.0208(6) 0.0206(6) 0.0064(5) 0.0066(5) 0.0005(5)
C1 0.023(2) 0.031(3) 0.021(2) 0.015(2) 0.0046(18) 0.0072(19)
C2 0.028(3) 0.041(3) 0.028(3) 0.017(2) 0.005(2) 0.005(2)
C3 0.024(3) 0.056(4) 0.028(3) 0.012(3) 0.008(2) 0.010(2)
C4 0.021(2) 0.053(3) 0.033(3) 0.018(3) 0.004(2) 0.016(2)
C5 0.016(2) 0.033(3) 0.026(2) 0.013(2) 0.0011(18) -0.0015(19)
C6 0.028(2) 0.031(3) 0.018(2) 0.009(2) 0.0026(19) 0.011(2)
C7 0.032(3) 0.035(3) 0.023(3) 0.008(2) 0.003(2) 0.011(2)
C8 0.029(3) 0.061(4) 0.028(3) 0.009(3) 0.000(2) 0.015(3)
C9 0.050(4) 0.071(5) 0.035(3) 0.019(3) -0.003(3) 0.030(3)
C10 0.077(4) 0.046(4) 0.026(3) 0.017(3) 0.006(3) 0.030(3)
C11 0.049(3) 0.040(3) 0.026(3) 0.020(2) -0.001(2) 0.010(2)
C12 0.012(2) 0.035(3) 0.030(3) 0.016(2) -0.0004(18) 0.0039(19)
C13 0.028(2) 0.030(3) 0.031(3) 0.014(2) 0.000(2) 0.002(2)
C14 0.033(3) 0.035(3) 0.024(3) 0.009(2) 0.000(2) -0.002(2)
C15 0.027(3) 0.049(3) 0.028(3) 0.024(3) -0.006(2) -0.004(2)
C16 0.033(3) 0.039(3) 0.042(3) 0.026(3) -0.003(2) 0.003(2)
C17 0.025(2) 0.028(3) 0.030(3) 0.010(2) -0.001(2) 0.002(2)
C18 0.027(2) 0.028(3) 0.024(2) 0.016(2) -0.0046(19) -0.001(2)
C19 0.044(3) 0.032(3) 0.025(3) 0.013(2) 0.002(2) 0.012(2)
C20 0.061(4) 0.034(3) 0.038(3) 0.016(3) -0.006(3) 0.019(3)
C21 0.081(5) 0.027(3) 0.046(4) 0.018(3) -0.027(3) -0.003(3)
C22 0.071(4) 0.037(3) 0.044(3) 0.028(3) -0.029(3) -0.021(3)
C23 0.039(3) 0.032(3) 0.033(3) 0.020(2) -0.009(2) -0.009(2)
C24 0.025(2) 0.019(2) 0.020(2) 0.0092(19) 0.0021(18) 0.0019(18)
C25 0.023(2) 0.027(3) 0.031(3) 0.018(2) 0.0024(19) -0.0015(19)
C26 0.026(2) 0.025(3) 0.021(2) 0.007(2) 0.0036(19) 0.005(2)
C27 0.025(2) 0.027(3) 0.027(3) 0.013(2) -0.0025(19) 0.0007(19)
C28 0.015(2) 0.031(3) 0.024(2) 0.013(2) 0.0042(18) 0.0088(18)
C29 0.026(2) 0.019(2) 0.025(2) 0.010(2) 0.0006(19) 0.0004(18)
C30 0.030(3) 0.028(3) 0.026(3) 0.010(2) 0.002(2) 0.006(2)
C31 0.027(3) 0.029(3) 0.038(3) 0.012(2) 0.001(2) 0.003(2)
C32 0.030(3) 0.027(3) 0.041(3) 0.014(2) -0.009(2) 0.004(2)
C33 0.039(3) 0.045(3) 0.035(3) 0.025(3) -0.005(2) 0.003(2)
C34 0.033(3) 0.037(3) 0.032(3) 0.022(2) 0.006(2) 0.006(2)
C35 0.016(2) 0.027(2) 0.024(2) 0.011(2) 0.0040(17) 0.0025(18)
C36 0.031(3) 0.024(3) 0.026(3) 0.007(2) 0.003(2) 0.011(2)
C37 0.035(3) 0.036(3) 0.038(3) 0.023(3) 0.004(2) 0.010(2)
C38 0.037(3) 0.027(3) 0.047(3) 0.020(3) 0.013(2) 0.013(2)
C39 0.033(3) 0.025(3) 0.037(3) 0.005(2) 0.008(2) 0.009(2)
C40 0.026(2) 0.036(3) 0.024(3) 0.011(2) 0.003(2) 0.006(2)
C41 0.028(2) 0.021(2) 0.019(2) 0.010(2) -0.0011(18) 0.0013(19)
C42 0.027(2) 0.032(3) 0.026(3) 0.015(2) 0.000(2) -0.002(2)
C43 0.035(3) 0.041(3) 0.031(3) 0.015(2) -0.009(2) 0.003(2)
C44 0.048(3) 0.034(3) 0.018(2) 0.011(2) -0.006(2) 0.004(2)
C45 0.043(3) 0.024(3) 0.023(2) 0.010(2) 0.008(2) 0.007(2)
C46 0.030(2) 0.024(2) 0.023(2) 0.012(2) 0.0042(19) 0.0045(19)

loop_
_atom_type_symbol
_atom_type_description
_atom_type_scat_dispersion_real
_atom_type_scat_dispersion_imag
_atom_type_scat_source
C C 0.0033 0.0016 'International Tables Vol C Tables 4.2.6.8 and 6.1.1.4'
H H 0.0000 0.0000 'International Tables Vol C Tables 4.2.6.8 and 6.1.1.4'
O O 0.0106 0.0060 'International Tables Vol C Tables 4.2.6.8 and 6.1.1.4'
P P 0.1023 0.0942 'International Tables Vol C Tables 4.2.6.8 and 6.1.1.4'
Cl Cl 0.1484 0.1585 'International Tables Vol C Tables 4.2.6.8 and 6.1.1.4'
Pt Pt -1.7033 8.3905 'International Tables Vol C Tables 4.2.6.8 and 6.1.1.4'

loop_
_geom_angle_atom_site_label_1
_geom_angle_atom_site_label_2
_geom_angle_atom_site_label_3
_geom_angle
_geom_angle_site_symmetry_1
_geom_angle_site_symmetry_3
_geom_angle_publ_flag
Cl1 Pt1 P2 87.28(4) . . ?
Cl1 Pt1 P1 88.91(4) . . ?
P2 Pt1 P1 176.14(4) . . ?
Cl1 Pt1 Cl2 178.73(4) . . ?
P2 Pt1 Cl2 92.50(4) . . ?
P1 Pt1 Cl2 91.32(4) . . ?
C18 P1 C5 107.5(2) . . yes
C18 P1 C1 102.2(2) . . yes
C5 P1 C1 101.87(19) . . yes
C18 P1 Pt1 116.65(16) . . yes
C5 P1 Pt1 110.63(14) . . yes
C1 P1 Pt1 116.59(15) . . yes
C41 P2 C28 107.7(2) . . yes
C41 P2 C24 102.92(19) . . yes
C28 P2 C24 101.87(19) . . yes
C41 P2 Pt1 115.70(15) . . yes
C28 P2 Pt1 110.63(14) . . yes
C24 P2 Pt1 116.78(14) . . yes
C6 C1 C2 115.1(4) . . ?
C6 C1 P1 111.4(3) . . ?
C2 C1 P1 111.1(3) . . ?
C6 C1 H1 106.2 . . ?
C2 C1 H1 106.2 . . ?
P1 C1 H1 106.2 . . ?
C3 C2 C1 114.2(4) . . ?
C3 C2 H2A 108.7 . . ?
C1 C2 H2A 108.7 . . ?
C3 C2 H2B 108.7 . . ?
C1 C2 H2B 108.7 . . ?
H2A C2 H2B 107.6 . . ?
O1 C3 C2 120.4(5) . . ?
O1 C3 C4 122.2(5) . . ?
C2 C3 C4 117.2(4) . . ?
C3 C4 C5 109.9(4) . . ?
C3 C4 H4A 109.7 . . ?
C5 C4 H4A 109.7 . . ?
C3 C4 H4B 109.7 . . ?
C5 C4 H4B 109.7 . . ?
H4A C4 H4B 108.2 . . ?
C12 C5 C4 114.7(4) . . ?
C12 C5 P1 111.3(3) . . ?
C4 C5 P1 108.5(3) . . ?
C12 C5 H5 107.3 . . ?
C4 C5 H5 107.3 . . ?
P1 C5 H5 107.3 . . ?
C7 C6 C11 118.4(4) . . ?
C7 C6 C1 119.7(4) . . ?
C11 C6 C1 121.9(4) . . ?
C6 C7 C8 121.8(5) . . ?
C6 C7 H7 119.1 . . ?
C8 C7 H7 119.1 . . ?
C9 C8 C7 118.7(5) . . ?
C9 C8 H8 120.6 . . ?
C7 C8 H8 120.6 . . ?
C10 C9 C8 120.8(5) . . ?
C10 C9 H9 119.6 . . ?
C8 C9 H9 119.6 . . ?
C9 C10 C11 120.3(5) . . ?
C9 C10 H10 119.8 . . ?
C11 C10 H10 119.8 . . ?
C6 C11 C10 119.9(5) . . ?
C6 C11 H11 120.0 . . ?
C10 C11 H11 120.0 . . ?
C13 C12 C17 118.9(4) . . ?
C13 C12 C5 119.2(4) . . ?
C17 C12 C5 121.9(4) . . ?
C12 C13 C14 120.7(4) . . ?
C12 C13 H13 119.6 . . ?
C14 C13 H13 119.6 . . ?
C15 C14 C13 119.8(5) . . ?
C15 C14 H14 120.1 . . ?
C13 C14 H14 120.1 . . ?
C14 C15 C16 120.0(4) . . ?
C14 C15 H15 120.0 . . ?
C16 C15 H15 120.0 . . ?
C15 C16 C17 120.1(5) . . ?
C15 C16 H16 119.9 . . ?
C17 C16 H16 119.9 . . ?
C12 C17 C16 120.4(5) . . ?
C12 C17 H17 119.8 . . ?
C16 C17 H17 119.8 . . ?
C19 C18 C23 118.4(4) . . ?
C19 C18 P1 117.1(4) . . ?
C23 C18 P1 123.9(4) . . ?
C20 C19 C18 120.7(5) . . ?
C20 C19 H19 119.7 . . ?
C18 C19 H19 119.7 . . ?
C21 C20 C19 120.3(5) . . ?
C21 C20 H20 119.9 . . ?
C19 C20 H20 119.9 . . ?
C22 C21 C20 120.1(5) . . ?
C22 C21 H21 120.0 . . ?
C20 C21 H21 120.0 . . ?
C21 C22 C23 120.3(5) . . ?
C21 C22 H22 119.9 . . ?
C23 C22 H22 119.9 . . ?
C22 C23 C18 120.3(5) . . ?
C22 C23 H23 119.9 . . ?
C18 C23 H23 119.9 . . ?
C29 C24 C25 114.5(3) . . ?
C29 C24 P2 111.9(3) . . ?
C25 C24 P2 110.4(3) . . ?
C29 C24 H24 106.5 . . ?
C25 C24 H24 106.5 . . ?
P2 C24 H24 106.5 . . ?
C26 C25 C24 113.8(3) . . ?
C26 C25 H25A 108.8 . . ?
C24 C25 H25A 108.8 . . ?
C26 C25 H25B 108.8 . . ?
C24 C25 H25B 108.8 . . ?
H25A C25 H25B 107.7 . . ?
O2 C26 C27 122.4(4) . . ?
O2 C26 C25 120.4(4) . . ?
C27 C26 C25 117.1(4) . . ?
C26 C27 C28 110.2(3) . . ?
C26 C27 H27A 109.6 . . ?
C28 C27 H27A 109.6 . . ?
C26 C27 H27B 109.6 . . ?
C28 C27 H27B 109.6 . . ?
H27A C27 H27B 108.1 . . ?
C35 C28 C27 114.1(3) . . ?
C35 C28 P2 113.1(3) . . ?
C27 C28 P2 108.0(3) . . ?
C35 C28 H28 107.1 . . ?
C27 C28 H28 107.1 . . ?
P2 C28 H28 107.1 . . ?
C30 C29 C34 118.4(4) . . ?
C30 C29 C24 119.7(4) . . ?
C34 C29 C24 121.9(4) . . ?
C29 C30 C31 121.0(4) . . ?
C29 C30 H30 119.5 . . ?
C31 C30 H30 119.5 . . ?
C32 C31 C30 120.0(5) . . ?
C32 C31 H31 120.0 . . ?
C30 C31 H31 120.0 . . ?
C33 C32 C31 119.7(4) . . ?
C33 C32 H32 120.1 . . ?
C31 C32 H32 120.1 . . ?
C32 C33 C34 120.7(4) . . ?
C32 C33 H33 119.7 . . ?
C34 C33 H33 119.7 . . ?
C33 C34 C29 120.2(5) . . ?
C33 C34 H34 119.9 . . ?
C29 C34 H34 119.9 . . ?
C40 C35 C36 118.6(4) . . ?
C40 C35 C28 119.9(4) . . ?
C36 C35 C28 121.6(4) . . ?
C37 C36 C35 120.3(4) . . ?
C37 C36 H36 119.8 . . ?
C35 C36 H36 119.8 . . ?
C36 C37 C38 120.4(4) . . ?
C36 C37 H37 119.8 . . ?
C38 C37 H37 119.8 . . ?
C39 C38 C37 119.4(4) . . ?
C39 C38 H38 120.3 . . ?
C37 C38 H38 120.3 . . ?
C38 C39 C40 120.5(4) . . ?
C38 C39 H39 119.8 . . ?
C40 C39 H39 119.8 . . ?
C35 C40 C39 120.8(4) . . ?
C35 C40 H40 119.6 . . ?
C39 C40 H40 119.6 . . ?
C46 C41 C42 119.5(4) . . ?
C46 C41 P2 124.5(3) . . ?
C42 C41 P2 115.5(3) . . ?
C43 C42 C41 119.4(5) . . ?
C43 C42 H42 120.3 . . ?
C41 C42 H42 120.3 . . ?
C44 C43 C42 120.5(4) . . ?
C44 C43 H43 119.8 . . ?
C42 C43 H43 119.8 . . ?
C45 C44 C43 120.7(4) . . ?
C45 C44 H44 119.7 . . ?
C43 C44 H44 119.7 . . ?
C44 C45 C46 119.8(5) . . ?
C44 C45 H45 120.1 . . ?
C46 C45 H45 120.1 . . ?
C41 C46 C45 120.3(4) . . ?
C41 C46 H46 119.9 . . ?
C45 C46 H46 119.9 . . ?

loop_
_geom_bond_atom_site_label_1
_geom_bond_atom_site_label_2
_geom_bond_distance
_geom_bond_site_symmetry_2
_geom_bond_publ_flag
Pt1 Cl1 2.2990(12) . yes
Pt1 P2 2.3078(12) . yes
Pt1 P1 2.3114(11) . yes
Pt1 Cl2 2.3245(12) . yes
P1 C18 1.815(5) . yes
P1 C5 1.863(4) . yes
P1 C1 1.870(4) . yes
P2 C41 1.829(4) . yes
P2 C28 1.861(4) . yes
P2 C24 1.874(4) . yes
O2 C26 1.215(5) . ?
O1 C3 1.210(5) . ?
C1 C6 1.518(6) . ?
C1 C2 1.529(6) . ?
C1 H1 1.0000 . ?
C2 C3 1.497(6) . ?
C2 H2A 0.9900 . ?
C2 H2B 0.9900 . ?
C3 C4 1.525(7) . ?
C4 C5 1.538(6) . ?
C4 H4A 0.9900 . ?
C4 H4B 0.9900 . ?
C5 C12 1.527(6) . ?
C5 H5 1.0000 . ?
C6 C7 1.386(6) . ?
C6 C11 1.392(6) . ?
C7 C8 1.393(6) . ?
C7 H7 0.9500 . ?
C8 C9 1.375(8) . ?
C8 H8 0.9500 . ?
C9 C10 1.372(8) . ?
C9 H9 0.9500 . ?
C10 C11 1.396(7) . ?
C10 H10 0.9500 . ?
C11 H11 0.9500 . ?
C12 C13 1.383(6) . ?
C12 C17 1.389(6) . ?
C13 C14 1.400(6) . ?
C13 H13 0.9500 . ?
C14 C15 1.375(7) . ?
C14 H14 0.9500 . ?
C15 C16 1.382(7) . ?
C15 H15 0.9500 . ?
C16 C17 1.395(6) . ?
C16 H16 0.9500 . ?
C17 H17 0.9500 . ?
C18 C19 1.390(6) . ?
C18 C23 1.398(6) . ?
C19 C20 1.387(7) . ?
C19 H19 0.9500 . ?
C20 C21 1.377(8) . ?
C20 H20 0.9500 . ?
C21 C22 1.369(8) . ?
C21 H21 0.9500 . ?
C22 C23 1.395(7) . ?
C22 H22 0.9500 . ?
C23 H23 0.9500 . ?
C24 C29 1.517(6) . ?
C24 C25 1.540(6) . ?
C24 H24 1.0000 . ?
C25 C26 1.516(6) . ?
C25 H25A 0.9900 . ?
C25 H25B 0.9900 . ?
C26 C27 1.500(6) . ?
C27 C28 1.544(6) . ?
C27 H27A 0.9900 . ?
C27 H27B 0.9900 . ?
C28 C35 1.514(6) . ?
C28 H28 1.0000 . ?
C29 C30 1.380(6) . ?
C29 C34 1.399(6) . ?
C30 C31 1.389(6) . ?
C30 H30 0.9500 . ?
C31 C32 1.376(6) . ?
C31 H31 0.9500 . ?
C32 C33 1.374(7) . ?
C32 H32 0.9500 . ?
C33 C34 1.381(6) . ?
C33 H33 0.9500 . ?
C34 H34 0.9500 . ?
C35 C40 1.380(6) . ?
C35 C36 1.399(6) . ?
C36 C37 1.386(6) . ?
C36 H36 0.9500 . ?
C37 C38 1.386(7) . ?
C37 H37 0.9500 . ?
C38 C39 1.371(7) . ?
C38 H38 0.9500 . ?
C39 C40 1.390(6) . ?
C39 H39 0.9500 . ?
C40 H40 0.9500 . ?
C41 C46 1.384(6) . ?
C41 C42 1.401(6) . ?
C42 C43 1.388(6) . ?
C42 H42 0.9500 . ?
C43 C44 1.375(7) . ?
C43 H43 0.9500 . ?
C44 C45 1.369(6) . ?
C44 H44 0.9500 . ?
C45 C46 1.395(6) . ?
C45 H45 0.9500 . ?
C46 H46 0.9500 . ?

loop_
_geom_torsion_atom_site_label_1
_geom_torsion_atom_site_label_2
_geom_torsion_atom_site_label_3
_geom_torsion_atom_site_label_4
_geom_torsion
_geom_torsion_site_symmetry_1
_geom_torsion_site_symmetry_2
_geom_torsion_site_symmetry_3
_geom_torsion_site_symmetry_4
_geom_torsion_publ_flag
Cl1 Pt1 P1 C18 -31.90(15) . . . . yes
Cl2 Pt1 P1 C18 149.35(15) . . . . ?
Cl1 Pt1 P1 C5 91.33(16) . . . . ?
Cl2 Pt1 P1 C5 -87.42(16) . . . . ?
Cl1 Pt1 P1 C1 -152.93(16) . . . . ?
Cl2 Pt1 P1 C1 28.32(16) . . . . ?
Cl1 Pt1 P2 C41 -34.20(16) . . . . yes
Cl2 Pt1 P2 C41 144.55(16) . . . . ?
Cl1 Pt1 P2 C28 88.55(16) . . . . ?
Cl2 Pt1 P2 C28 -92.71(16) . . . . ?
Cl1 Pt1 P2 C24 -155.59(15) . . . . ?
Cl2 Pt1 P2 C24 23.16(15) . . . . ?
C18 P1 C1 C6 -52.6(4) . . . . ?
C5 P1 C1 C6 -163.6(3) . . . . ?
Pt1 P1 C1 C6 75.9(3) . . . . ?
C18 P1 C1 C2 77.2(3) . . . . ?
C5 P1 C1 C2 -33.9(4) . . . . ?
Pt1 P1 C1 C2 -154.4(3) . . . . ?
C6 C1 C2 C3 -171.8(4) . . . . ?
P1 C1 C2 C3 60.5(5) . . . . ?
C1 C2 C3 O1 164.6(5) . . . . ?
C1 C2 C3 C4 -19.5(6) . . . . ?
O1 C3 C4 C5 125.3(5) . . . . ?
C2 C3 C4 C5 -50.4(6) . . . . ?
C3 C4 C5 C12 -164.6(4) . . . . ?
C3 C4 C5 P1 70.2(4) . . . . ?
C18 P1 C5 C12 99.3(3) . . . . ?
C1 P1 C5 C12 -153.7(3) . . . . ?
Pt1 P1 C5 C12 -29.1(4) . . . . ?
C18 P1 C5 C4 -133.6(3) . . . . ?
C1 P1 C5 C4 -26.6(4) . . . . ?
Pt1 P1 C5 C4 98.0(3) . . . . ?
C2 C1 C6 C7 147.9(4) . . . . ?
P1 C1 C6 C7 -84.6(5) . . . . ?
C2 C1 C6 C11 -33.8(6) . . . . ?
P1 C1 C6 C11 93.7(5) . . . . ?
C11 C6 C7 C8 0.2(7) . . . . ?
C1 C6 C7 C8 178.5(4) . . . . ?
C6 C7 C8 C9 0.2(7) . . . . ?
C7 C8 C9 C10 -0.3(8) . . . . ?
C8 C9 C10 C11 0.1(8) . . . . ?
C7 C6 C11 C10 -0.4(7) . . . . ?
C1 C6 C11 C10 -178.7(4) . . . . ?
C9 C10 C11 C6 0.3(8) . . . . ?
C4 C5 C12 C13 151.2(4) . . . . ?
P1 C5 C12 C13 -85.1(4) . . . . ?
C4 C5 C12 C17 -27.4(6) . . . . ?
P1 C5 C12 C17 96.2(4) . . . . ?
C17 C12 C13 C14 1.1(7) . . . . ?
C5 C12 C13 C14 -177.6(4) . . . . ?
C12 C13 C14 C15 1.0(7) . . . . ?
C13 C14 C15 C16 -2.2(7) . . . . ?
C14 C15 C16 C17 1.4(7) . . . . ?
C13 C12 C17 C16 -2.0(7) . . . . ?
C5 C12 C17 C16 176.7(4) . . . . ?
C15 C16 C17 C12 0.8(7) . . . . ?
C5 P1 C18 C19 -160.2(3) . . . . ?
C1 P1 C18 C19 93.0(4) . . . . ?
Pt1 P1 C18 C19 -35.4(4) . . . . ?
C5 P1 C18 C23 29.0(4) . . . . ?
C1 P1 C18 C23 -77.8(4) . . . . ?
Pt1 P1 C18 C23 153.8(3) . . . . ?
C23 C18 C19 C20 -0.1(7) . . . . ?
P1 C18 C19 C20 -171.5(4) . . . . ?
C18 C19 C20 C21 0.9(8) . . . . ?
C19 C20 C21 C22 -0.7(8) . . . . ?
C20 C21 C22 C23 -0.3(8) . . . . ?
C21 C22 C23 C18 1.0(8) . . . . ?
C19 C18 C23 C22 -0.8(7) . . . . ?
P1 C18 C23 C22 169.9(4) . . . . ?
C41 P2 C24 C29 -47.8(3) . . . . ?
C28 P2 C24 C29 -159.3(3) . . . . ?
Pt1 P2 C24 C29 80.1(3) . . . . ?
C41 P2 C24 C25 81.0(3) . . . . ?
C28 P2 C24 C25 -30.5(3) . . . . ?
Pt1 P2 C24 C25 -151.1(2) . . . . ?
C29 C24 C25 C26 -171.4(4) . . . . ?
P2 C24 C25 C26 61.2(4) . . . . ?
C24 C25 C26 O2 158.9(4) . . . . ?
C24 C25 C26 C27 -24.0(6) . . . . ?
O2 C26 C27 C28 129.9(4) . . . . ?
C25 C26 C27 C28 -47.2(5) . . . . ?
C26 C27 C28 C35 -161.1(4) . . . . ?
C26 C27 C28 P2 72.2(4) . . . . ?
C41 P2 C28 C35 94.4(3) . . . . ?
C24 P2 C28 C35 -157.7(3) . . . . ?
Pt1 P2 C28 C35 -32.9(3) . . . . ?
C41 P2 C28 C27 -138.3(3) . . . . ?
C24 P2 C28 C27 -30.5(3) . . . . ?
Pt1 P2 C28 C27 94.4(3) . . . . ?
C25 C24 C29 C30 144.2(4) . . . . ?
P2 C24 C29 C30 -89.2(4) . . . . ?
C25 C24 C29 C34 -36.2(6) . . . . ?
P2 C24 C29 C34 90.4(5) . . . . ?
C34 C29 C30 C31 -0.1(7) . . . . ?
C24 C29 C30 C31 179.6(4) . . . . ?
C29 C30 C31 C32 0.1(7) . . . . ?
C30 C31 C32 C33 -0.4(7) . . . . ?
C31 C32 C33 C34 0.5(8) . . . . ?
C32 C33 C34 C29 -0.5(8) . . . . ?
C30 C29 C34 C33 0.2(7) . . . . ?
C24 C29 C34 C33 -179.4(4) . . . . ?
C27 C28 C35 C40 148.8(4) . . . . ?
P2 C28 C35 C40 -87.2(4) . . . . ?
C27 C28 C35 C36 -30.7(6) . . . . ?
P2 C28 C35 C36 93.3(4) . . . . ?
C40 C35 C36 C37 -1.8(7) . . . . ?
C28 C35 C36 C37 177.6(4) . . . . ?
C35 C36 C37 C38 0.3(7) . . . . ?
C36 C37 C38 C39 1.2(7) . . . . ?
C37 C38 C39 C40 -1.3(7) . . . . ?
C36 C35 C40 C39 1.8(6) . . . . ?
C28 C35 C40 C39 -177.7(4) . . . . ?
C38 C39 C40 C35 -0.3(7) . . . . ?
C28 P2 C41 C46 24.2(4) . . . . ?
C24 P2 C41 C46 -82.9(4) . . . . ?
Pt1 P2 C41 C46 148.5(3) . . . . ?
C28 P2 C41 C42 -163.5(3) . . . . ?
C24 P2 C41 C42 89.3(4) . . . . ?
Pt1 P2 C41 C42 -39.2(4) . . . . ?
C46 C41 C42 C43 0.8(7) . . . . ?
P2 C41 C42 C43 -171.8(4) . . . . ?
C41 C42 C43 C44 -0.1(7) . . . . ?
C42 C43 C44 C45 -0.4(8) . . . . ?
C43 C44 C45 C46 0.3(7) . . . . ?
C42 C41 C46 C45 -1.0(7) . . . . ?
P2 C41 C46 C45 171.0(3) . . . . ?
C44 C45 C46 C41 0.4(7) . . . . ?
